data_2230040
loop_
_publ_author_name
'Win, Yip-Foo'
'Choong, Chen-Shang'
'Heng, Mei-Hsuan'
'Quah, Ching Kheng'
'Fun, Hoong-Kun'

_publ_section_title
;
 (2-Amino-3-nitrobenzoato-\k<i>O</i>)triphenyltin(IV)
;
_journal_coeditor_code IS2696
_journal_issue 5
_journal_name_full 'Acta Crystallographica Section E'
_journal_page_first m561
_journal_page_last m562
_journal_paper_doi 10.1107/S160053681101244X
_journal_volume 67
_journal_year 2011
_chemical_formula_iupac '[Sn (C6 H5)3 (C7 H5 N2 O4)]'
_chemical_formula_moiety 'C25 H20 N2 O4 Sn'
_chemical_formula_sum 'C25 H20 N2 O4 Sn'
_chemical_formula_weight 531.12
_chemical_name_systematic
;
(2-Amino-3-nitrobenzoato-\k<i>O</i>)triphenyltin(IV)
;
_space_group_IT_number 2
_symmetry_cell_setting triclinic
_symmetry_space_group_name_Hall '-P 1'
_symmetry_space_group_name_H-M 'P -1'
_atom_sites_solution_hydrogens geom
_atom_sites_solution_primary direct
_atom_sites_solution_secondary difmap
_audit_creation_method SHELXL-97
_cell_angle_alpha 109.2570(10)
_cell_angle_beta 98.5030(10)
_cell_angle_gamma 105.7430(10)
_cell_formula_units_Z 4
_cell_length_a 11.28360(10)
_cell_length_b 14.9600(2)
_cell_length_c 15.1828(3)
_cell_measurement_reflns_used 9889
_cell_measurement_temperature 296(2)
_cell_measurement_theta_max 30.28
_cell_measurement_theta_min 2.45
_cell_volume 2247.89(6)
_computing_cell_refinement 'SAINT (Bruker, 2009)'
_computing_data_collection 'APEX2 (Bruker, 2009)'
_computing_data_reduction 'SAINT (Bruker, 2009)'
_computing_molecular_graphics 'SHELXTL (Sheldrick, 2008)'
_computing_publication_material
;
SHELXTL (Sheldrick, 2008) and PLATON (Spek, 2009)
;
_computing_structure_refinement 'SHELXTL (Sheldrick, 2008)'
_computing_structure_solution 'SHELXTL (Sheldrick, 2008)'
_diffrn_ambient_temperature 296(2)
_diffrn_measured_fraction_theta_full 0.985
_diffrn_measured_fraction_theta_max 0.985
_diffrn_measurement_device_type
;
Bruker SMART APEXII CCD area-detector
;
_diffrn_measurement_method '\f and \w'
_diffrn_radiation_monochromator graphite
_diffrn_radiation_source 'fine-focus sealed tube'
_diffrn_radiation_type MoK\a
_diffrn_radiation_wavelength 0.71073
_diffrn_reflns_av_R_equivalents 0.0266
_diffrn_reflns_av_sigmaI/netI 0.0274
_diffrn_reflns_limit_h_max 17
_diffrn_reflns_limit_h_min -17
_diffrn_reflns_limit_k_max 23
_diffrn_reflns_limit_k_min -23
_diffrn_reflns_limit_l_max 24
_diffrn_reflns_limit_l_min -24
_diffrn_reflns_number 69259
_diffrn_reflns_theta_full 34.46
_diffrn_reflns_theta_max 34.46
_diffrn_reflns_theta_min 1.94
_exptl_absorpt_coefficient_mu 1.171
_exptl_absorpt_correction_T_max 0.8099
_exptl_absorpt_correction_T_min 0.6275
_exptl_absorpt_correction_type multi-scan
_exptl_absorpt_process_details '(<i>SADABS</i>; Bruker, 2009)'
_exptl_crystal_colour yellow
_exptl_crystal_density_diffrn 1.569
_exptl_crystal_density_method 'not measured'
_exptl_crystal_description block
_exptl_crystal_F_000 1064
_exptl_crystal_size_max 0.439
_exptl_crystal_size_mid 0.322
_exptl_crystal_size_min 0.188
_refine_diff_density_max 0.695
_refine_diff_density_min -0.420
_refine_ls_extinction_method none
_refine_ls_goodness_of_fit_ref 1.006
_refine_ls_hydrogen_treatment mixed
_refine_ls_matrix_type full
_refine_ls_number_parameters 593
_refine_ls_number_reflns 18711
_refine_ls_number_restraints 0
_refine_ls_restrained_S_all 1.006
_refine_ls_R_factor_all 0.0583
_refine_ls_R_factor_gt 0.0320
_refine_ls_shift/su_max 0.003
_refine_ls_shift/su_mean 0.000
_refine_ls_structure_factor_coef Fsqd
_refine_ls_weighting_details 'calc w=1/[\s^2^(Fo^2^)+(0.0314P)^2^+0.4012P] where P=(Fo^2^+2Fc^2^)/3'
_refine_ls_weighting_scheme calc
_refine_ls_wR_factor_gt 0.0689
_refine_ls_wR_factor_ref 0.0795
_reflns_number_gt 12707
_reflns_number_total 18711
_reflns_threshold_expression I>2\s(I)
_cod_data_source_file is2696.cif
_cod_data_source_block I
_cod_database_code 2230040
_cod_database_fobs_code 2230040

loop_
_symmetry_equiv_pos_as_xyz
'x, y, z'
'-x, -y, -z'

loop_
_atom_site_type_symbol
_atom_site_label
_atom_site_fract_x
_atom_site_fract_y
_atom_site_fract_z
_atom_site_U_iso_or_equiv
_atom_site_adp_type
_atom_site_calc_flag
_atom_site_refinement_flags
_atom_site_occupancy
_atom_site_disorder_assembly
_atom_site_disorder_group
Sn Sn1A 0.345584(12) 0.684458(9) 0.766833(10) 0.05415(4) Uani d . 1 . .
N N1A 0.5711(2) 0.41300(17) 0.82572(15) 0.0679(5) Uani d . 1 . .
N N2A 0.52199(18) 0.26757(13) 0.91798(13) 0.0650(4) Uani d . 1 . .
O O1A 0.33579(15) 0.58591(11) 0.83593(12) 0.0692(4) Uani d . 1 . .
O O2A 0.49933(15) 0.55427(12) 0.78536(12) 0.0731(4) Uani d . 1 . .
O O3A 0.60941(19) 0.26953(15) 0.87753(15) 0.0931(6) Uani d . 1 . .
O O4A 0.49988(17) 0.21485(14) 0.96419(14) 0.0900(5) Uani d . 1 . .
C C1A 0.09780(18) 0.73884(14) 0.75590(15) 0.0555(4) Uani d . 1 . .
H H1AA 0.1046 0.7370 0.6951 0.067 Uiso calc R 1 . .
C C2A -0.0055(2) 0.75611(17) 0.78786(18) 0.0670(5) Uani d . 1 . .
H H2AA -0.0685 0.7647 0.7478 0.080 Uiso calc R 1 . .
C C3A -0.0165(2) 0.76071(17) 0.87803(18) 0.0678(5) Uani d . 1 . .
H H3AA -0.0864 0.7723 0.8989 0.081 Uiso calc R 1 . .
C C4A 0.0762(2) 0.74820(16) 0.93671(16) 0.0650(5) Uani d . 1 . .
H H4AA 0.0698 0.7522 0.9982 0.078 Uiso calc R 1 . .
C C5A 0.1789(2) 0.72970(15) 0.90574(15) 0.0607(5) Uani d . 1 . .
H H5AA 0.2408 0.7207 0.9464 0.073 Uiso calc R 1 . .
C C6A 0.19167(16) 0.72423(13) 0.81431(14) 0.0510(4) Uani d . 1 . .
C C7A 0.30532(19) 0.59320(14) 0.61907(15) 0.0586(5) Uani d . 1 . .
C C8A 0.3937(3) 0.6018(2) 0.5665(2) 0.0912(8) Uani d . 1 . .
H H8AA 0.4755 0.6485 0.5973 0.109 Uiso calc R 1 . .
C C9A 0.3648(3) 0.5436(3) 0.4697(2) 0.1051(10) Uani d . 1 . .
H H9AA 0.4272 0.5509 0.4364 0.126 Uiso calc R 1 . .
C C10A 0.2474(3) 0.4762(2) 0.4227(2) 0.0995(9) Uani d . 1 . .
H H10A 0.2277 0.4385 0.3567 0.119 Uiso calc R 1 . .
C C11A 0.1570(3) 0.4635(2) 0.4728(3) 0.1121(11) Uani d . 1 . .
H H11A 0.0764 0.4152 0.4413 0.135 Uiso calc R 1 . .
C C12A 0.1854(2) 0.5225(2) 0.5701(2) 0.0866(7) Uani d . 1 . .
H H12A 0.1228 0.5144 0.6032 0.104 Uiso calc R 1 . .
C C13A 0.51909(16) 0.80878(13) 0.82951(13) 0.0480(4) Uani d . 1 . .
C C14A 0.63718(18) 0.80336(15) 0.81823(16) 0.0600(5) Uani d . 1 . .
H H14A 0.6447 0.7411 0.7867 0.072 Uiso calc R 1 . .
C C15A 0.74387(19) 0.88986(17) 0.85355(17) 0.0671(5) Uani d . 1 . .
H H15A 0.8223 0.8858 0.8444 0.080 Uiso calc R 1 . .
C C16A 0.7335(2) 0.98195(16) 0.90228(14) 0.0627(5) Uani d . 1 . .
H H16A 0.8055 1.0399 0.9270 0.075 Uiso calc R 1 . .
C C17A 0.6184(2) 0.98888(15) 0.91460(13) 0.0591(5) Uani d . 1 . .
H H17A 0.6121 1.0513 0.9473 0.071 Uiso calc R 1 . .
C C18A 0.51119(18) 0.90262(14) 0.87819(13) 0.0520(4) Uani d . 1 . .
H H18A 0.4329 0.9076 0.8865 0.062 Uiso calc R 1 . .
C C19A 0.4145(2) 0.53623(14) 0.82546(15) 0.0575(4) Uani d . 1 . .
C C20A 0.39134(18) 0.45685(12) 0.86679(13) 0.0508(4) Uani d . 1 . .
C C21A 0.2883(2) 0.44010(15) 0.90545(15) 0.0613(5) Uani d . 1 . .
H H21A 0.2350 0.4776 0.9041 0.074 Uiso calc R 1 . .
C C22A 0.2616(2) 0.36870(17) 0.94646(18) 0.0712(6) Uani d . 1 . .
H H22A 0.1907 0.3579 0.9712 0.085 Uiso calc R 1 . .
C C23A 0.3406(2) 0.31507(16) 0.94982(16) 0.0640(5) Uani d . 1 . .
H H23A 0.3249 0.2686 0.9788 0.077 Uiso calc R 1 . .
C C24A 0.44437(18) 0.32867(13) 0.91065(13) 0.0528(4) Uani d . 1 . .
C C25A 0.47379(17) 0.39891(13) 0.86597(12) 0.0495(4) Uani d . 1 . .
Sn Sn1B 0.018573(11) 0.827628(9) 0.339100(8) 0.04415(4) Uani d . 1 . .
N N1B 0.45431(19) 1.04371(15) 0.31356(12) 0.0643(5) Uani d . 1 . .
N N2B 0.69475(15) 1.19985(12) 0.43518(13) 0.0582(4) Uani d . 1 . .
O O1B 0.17982(11) 0.93658(9) 0.44468(9) 0.0506(3) Uani d . 1 . .
O O2B 0.22688(11) 0.92890(10) 0.30778(9) 0.0547(3) Uani d . 1 . .
O O3B 0.67725(15) 1.17694(12) 0.34679(12) 0.0733(4) Uani d . 1 . .
O O4B 0.79777(14) 1.25610(13) 0.49218(13) 0.0851(5) Uani d . 1 . .
C C1B -0.2120(2) 0.72477(18) 0.39784(16) 0.0722(6) Uani d . 1 . .
H H1BA -0.2403 0.6851 0.3320 0.087 Uiso calc R 1 . .
C C2B -0.2892(2) 0.7087(2) 0.4578(2) 0.0926(8) Uani d . 1 . .
H H2BA -0.3688 0.6581 0.4322 0.111 Uiso calc R 1 . .
C C3B -0.2494(3) 0.7666(2) 0.5542(2) 0.0815(7) Uani d . 1 . .
H H3BA -0.3016 0.7556 0.5944 0.098 Uiso calc R 1 . .
C C4B -0.1336(3) 0.83997(18) 0.59140(16) 0.0728(6) Uani d . 1 . .
H H4BA -0.1065 0.8797 0.6572 0.087 Uiso calc R 1 . .
C C5B -0.0555(2) 0.85649(15) 0.53250(14) 0.0596(5) Uani d . 1 . .
H H5BA 0.0240 0.9072 0.5593 0.072 Uiso calc R 1 . .
C C6B -0.09302(16) 0.79919(13) 0.43473(12) 0.0462(4) Uani d . 1 . .
C C7B -0.07386(16) 0.89100(13) 0.25507(12) 0.0465(4) Uani d . 1 . .
C C8B -0.03269(19) 0.91179(15) 0.18003(14) 0.0569(4) Uani d . 1 . .
H H8BA 0.0400 0.8994 0.1654 0.068 Uiso calc R 1 . .
C C9B -0.0984(2) 0.95064(18) 0.12670(17) 0.0717(6) Uani d . 1 . .
H H9BA -0.0698 0.9643 0.0765 0.086 Uiso calc R 1 . .
C C10B -0.2058(3) 0.96913(19) 0.14761(19) 0.0804(7) Uani d . 1 . .
H H10B -0.2495 0.9957 0.1120 0.097 Uiso calc R 1 . .
C C11B -0.2486(2) 0.9484(2) 0.22107(18) 0.0805(7) Uani d . 1 . .
H H11B -0.3212 0.9611 0.2355 0.097 Uiso calc R 1 . .
C C12B -0.1834(2) 0.90832(17) 0.27374(15) 0.0629(5) Uani d . 1 . .
H H12B -0.2140 0.8929 0.3225 0.076 Uiso calc R 1 . .
C C13B 0.05632(15) 0.69726(13) 0.25895(12) 0.0457(3) Uani d . 1 . .
C C14B 0.02836(19) 0.61415(15) 0.28369(15) 0.0599(5) Uani d . 1 . .
H H14B -0.0008 0.6174 0.3385 0.072 Uiso calc R 1 . .
C C15B 0.0436(2) 0.52591(16) 0.2271(2) 0.0773(7) Uani d . 1 . .
H H15B 0.0249 0.4704 0.2443 0.093 Uiso calc R 1 . .
C C16B 0.0857(2) 0.52049(17) 0.1467(2) 0.0803(7) Uani d . 1 . .
H H16B 0.0950 0.4610 0.1088 0.096 Uiso calc R 1 . .
C C17B 0.1141(2) 0.60122(18) 0.12143(17) 0.0755(6) Uani d . 1 . .
H H17B 0.1424 0.5968 0.0662 0.091 Uiso calc R 1 . .
C C18B 0.1010(2) 0.68972(15) 0.17743(14) 0.0591(5) Uani d . 1 . .
H H18B 0.1224 0.7451 0.1603 0.071 Uiso calc R 1 . .
C C19B 0.25866(15) 0.96723(13) 0.39734(13) 0.0452(3) Uani d . 1 . .
C C20B 0.38243(15) 1.04711(12) 0.45527(11) 0.0406(3) Uani d . 1 . .
C C21B 0.40676(17) 1.08618(14) 0.55438(13) 0.0503(4) Uani d . 1 . .
H H21B 0.3454 1.0604 0.5827 0.060 Uiso calc R 1 . .
C C22B 0.5194(2) 1.16257(15) 0.61373(13) 0.0596(5) Uani d . 1 . .
H H22B 0.5324 1.1885 0.6805 0.071 Uiso calc R 1 . .
C C23B 0.61088(18) 1.19894(14) 0.57229(14) 0.0550(4) Uani d . 1 . .
H H23B 0.6870 1.2499 0.6111 0.066 Uiso calc R 1 . .
C C24B 0.59078(15) 1.16028(12) 0.47263(13) 0.0462(4) Uani d . 1 . .
C C25B 0.47582(15) 1.08341(12) 0.40975(12) 0.0422(3) Uani d . 1 . .
H H1NA 0.622(2) 0.382(2) 0.8298(18) 0.082(8) Uiso d . 1 . .
H H2NA 0.584(2) 0.459(2) 0.8047(18) 0.080(8) Uiso d . 1 . .
H H1NB 0.385(2) 0.9977(18) 0.2799(16) 0.066(7) Uiso d . 1 . .
H H2NB 0.509(2) 1.0718(16) 0.2916(15) 0.063(6) Uiso d . 1 . .

loop_
_atom_site_aniso_label
_atom_site_aniso_U_11
_atom_site_aniso_U_22
_atom_site_aniso_U_33
_atom_site_aniso_U_12
_atom_site_aniso_U_13
_atom_site_aniso_U_23
Sn1A 0.04460(7) 0.04622(7) 0.07074(9) 0.01421(5) 0.01363(6) 0.02335(6)
N1A 0.0716(12) 0.0704(12) 0.0796(13) 0.0335(10) 0.0282(10) 0.0402(11)
N2A 0.0665(11) 0.0587(10) 0.0643(10) 0.0175(8) 0.0010(8) 0.0274(9)
O1A 0.0741(9) 0.0562(8) 0.0905(11) 0.0309(7) 0.0241(8) 0.0365(8)
O2A 0.0750(10) 0.0716(10) 0.0917(11) 0.0294(8) 0.0286(9) 0.0484(9)
O3A 0.1010(14) 0.1063(14) 0.1205(15) 0.0650(12) 0.0494(12) 0.0708(13)
O4A 0.0896(12) 0.0917(12) 0.1088(13) 0.0313(10) 0.0143(10) 0.0683(11)
C1A 0.0564(11) 0.0529(10) 0.0639(11) 0.0192(8) 0.0167(9) 0.0302(9)
C2A 0.0607(12) 0.0718(13) 0.0852(15) 0.0347(11) 0.0190(11) 0.0412(12)
C3A 0.0678(13) 0.0641(13) 0.0845(15) 0.0323(11) 0.0323(12) 0.0315(12)
C4A 0.0771(14) 0.0608(12) 0.0606(12) 0.0258(11) 0.0228(10) 0.0240(10)
C5A 0.0595(11) 0.0576(11) 0.0607(11) 0.0189(9) 0.0045(9) 0.0235(9)
C6A 0.0430(9) 0.0398(8) 0.0662(11) 0.0093(7) 0.0097(8) 0.0215(8)
C7A 0.0532(10) 0.0487(10) 0.0720(12) 0.0168(8) 0.0107(9) 0.0241(9)
C8A 0.0702(15) 0.0901(19) 0.0861(18) 0.0035(13) 0.0237(13) 0.0188(15)
C9A 0.105(2) 0.109(2) 0.089(2) 0.0229(19) 0.0405(18) 0.0291(18)
C10A 0.117(3) 0.093(2) 0.0711(16) 0.0404(19) 0.0080(17) 0.0138(15)
C11A 0.087(2) 0.094(2) 0.101(2) 0.0076(17) -0.0074(18) 0.0046(18)
C12A 0.0650(14) 0.0775(16) 0.0903(18) 0.0084(12) 0.0136(13) 0.0154(14)
C13A 0.0468(9) 0.0504(9) 0.0501(9) 0.0154(7) 0.0118(7) 0.0248(8)
C14A 0.0505(10) 0.0541(10) 0.0772(13) 0.0215(8) 0.0154(9) 0.0254(10)
C15A 0.0438(10) 0.0728(14) 0.0842(15) 0.0154(9) 0.0140(10) 0.0349(12)
C16A 0.0641(12) 0.0563(11) 0.0506(10) 0.0022(9) 0.0057(9) 0.0186(9)
C17A 0.0783(13) 0.0508(10) 0.0428(9) 0.0154(9) 0.0208(9) 0.0146(8)
C18A 0.0562(10) 0.0573(10) 0.0477(9) 0.0210(8) 0.0223(8) 0.0218(8)
C19A 0.0594(11) 0.0462(9) 0.0598(11) 0.0153(8) 0.0062(9) 0.0180(9)
C20A 0.0550(10) 0.0380(8) 0.0481(9) 0.0116(7) 0.0031(7) 0.0108(7)
C21A 0.0586(11) 0.0516(10) 0.0673(12) 0.0148(9) 0.0143(9) 0.0194(9)
C22A 0.0671(13) 0.0625(12) 0.0832(15) 0.0159(10) 0.0289(12) 0.0286(12)
C23A 0.0665(13) 0.0533(11) 0.0653(12) 0.0091(9) 0.0128(10) 0.0258(10)
C24A 0.0552(10) 0.0432(9) 0.0487(9) 0.0119(8) 0.0001(8) 0.0139(7)
C25A 0.0501(9) 0.0426(8) 0.0443(8) 0.0091(7) 0.0030(7) 0.0121(7)
Sn1B 0.04191(6) 0.04688(6) 0.04199(6) 0.01176(5) 0.01300(4) 0.01712(5)
N1B 0.0568(10) 0.0749(12) 0.0463(8) -0.0049(9) 0.0088(8) 0.0296(9)
N2B 0.0469(8) 0.0537(9) 0.0721(11) 0.0078(7) 0.0127(8) 0.0307(8)
O1B 0.0409(6) 0.0520(7) 0.0567(7) 0.0088(5) 0.0139(5) 0.0237(6)
O2B 0.0441(6) 0.0573(7) 0.0501(7) 0.0051(5) 0.0039(5) 0.0191(6)
O3B 0.0664(9) 0.0745(10) 0.0738(10) 0.0054(7) 0.0280(8) 0.0334(8)
O4B 0.0477(8) 0.0886(12) 0.0962(12) -0.0068(8) 0.0047(8) 0.0382(10)
C1B 0.0516(11) 0.0810(15) 0.0603(12) -0.0035(10) 0.0121(9) 0.0206(11)
C2B 0.0570(13) 0.106(2) 0.110(2) 0.0019(13) 0.0320(14) 0.0519(18)
C3B 0.0943(18) 0.0956(18) 0.0986(19) 0.0467(15) 0.0634(16) 0.0639(16)
C4B 0.1108(19) 0.0692(14) 0.0558(11) 0.0375(14) 0.0408(12) 0.0323(11)
C5B 0.0695(12) 0.0515(10) 0.0490(10) 0.0098(9) 0.0152(9) 0.0177(8)
C6B 0.0458(9) 0.0463(8) 0.0452(8) 0.0118(7) 0.0145(7) 0.0184(7)
C7B 0.0457(9) 0.0436(8) 0.0424(8) 0.0122(7) 0.0069(7) 0.0117(7)
C8B 0.0510(10) 0.0642(12) 0.0590(11) 0.0178(9) 0.0134(8) 0.0302(10)
C9B 0.0705(14) 0.0792(15) 0.0685(13) 0.0192(12) 0.0091(11) 0.0418(12)
C10B 0.0841(16) 0.0780(15) 0.0809(16) 0.0365(13) -0.0002(13) 0.0353(13)
C11B 0.0751(15) 0.0960(18) 0.0774(15) 0.0518(14) 0.0147(12) 0.0265(14)
C12B 0.0605(12) 0.0768(14) 0.0538(10) 0.0327(10) 0.0177(9) 0.0196(10)
C13B 0.0403(8) 0.0457(8) 0.0462(8) 0.0109(7) 0.0081(7) 0.0163(7)
C14B 0.0606(11) 0.0508(10) 0.0624(11) 0.0087(9) 0.0162(9) 0.0231(9)
C15B 0.0817(16) 0.0453(11) 0.0990(18) 0.0122(10) 0.0216(14) 0.0294(12)
C16B 0.0798(16) 0.0501(12) 0.0991(18) 0.0207(11) 0.0317(14) 0.0121(12)
C17B 0.0826(15) 0.0662(14) 0.0705(14) 0.0234(12) 0.0355(12) 0.0127(11)
C18B 0.0707(12) 0.0551(11) 0.0549(10) 0.0219(9) 0.0234(9) 0.0224(9)
C19B 0.0397(8) 0.0447(8) 0.0555(9) 0.0153(7) 0.0113(7) 0.0246(8)
C20B 0.0375(7) 0.0405(8) 0.0454(8) 0.0138(6) 0.0090(6) 0.0191(7)
C21B 0.0498(9) 0.0523(10) 0.0489(9) 0.0176(8) 0.0171(7) 0.0177(8)
C22B 0.0642(12) 0.0592(11) 0.0425(9) 0.0170(9) 0.0089(8) 0.0095(8)
C23B 0.0504(10) 0.0468(9) 0.0532(10) 0.0100(8) 0.0002(8) 0.0124(8)
C24B 0.0399(8) 0.0424(8) 0.0559(9) 0.0106(6) 0.0081(7) 0.0234(7)
C25B 0.0419(8) 0.0427(8) 0.0446(8) 0.0126(6) 0.0078(6) 0.0232(7)

loop_
_atom_type_symbol
_atom_type_description
_atom_type_scat_dispersion_real
_atom_type_scat_dispersion_imag
_atom_type_scat_source
C C 0.0033 0.0016 'International Tables Vol C Tables 4.2.6.8 and 6.1.1.4'
H H 0.0000 0.0000 'International Tables Vol C Tables 4.2.6.8 and 6.1.1.4'
N N 0.0061 0.0033 'International Tables Vol C Tables 4.2.6.8 and 6.1.1.4'
O O 0.0106 0.0060 'International Tables Vol C Tables 4.2.6.8 and 6.1.1.4'
Sn Sn -0.6537 1.4246 'International Tables Vol C Tables 4.2.6.8 and 6.1.1.4'

loop_
_geom_angle_atom_site_label_1
_geom_angle_atom_site_label_2
_geom_angle_atom_site_label_3
_geom_angle_site_symmetry_1
_geom_angle_site_symmetry_3
_geom_angle
_geom_angle_publ_flag
O1A Sn1A C7A . . 104.63(7) ?
O1A Sn1A C13A . . 111.31(6) ?
C7A Sn1A C13A . . 117.86(7) ?
O1A Sn1A C6A . . 92.35(6) ?
C7A Sn1A C6A . . 116.06(7) ?
C13A Sn1A C6A . . 111.28(7) ?
C25A N1A H1NA . . 119.3(18) ?
C25A N1A H2NA . . 117.2(17) ?
H1NA N1A H2NA . . 123(3) ?
O4A N2A O3A . . 121.1(2) ?
O4A N2A C24A . . 119.2(2) ?
O3A N2A C24A . . 119.66(18) ?
C19A O1A Sn1A . . 116.68(14) ?
C2A C1A C6A . . 120.27(19) ?
C2A C1A H1AA . . 119.9 ?
C6A C1A H1AA . . 119.9 ?
C3A C2A C1A . . 120.9(2) ?
C3A C2A H2AA . . 119.6 ?
C1A C2A H2AA . . 119.6 ?
C4A C3A C2A . . 119.4(2) ?
C4A C3A H3AA . . 120.3 ?
C2A C3A H3AA . . 120.3 ?
C3A C4A C5A . . 120.6(2) ?
C3A C4A H4AA . . 119.7 ?
C5A C4A H4AA . . 119.7 ?
C4A C5A C6A . . 121.00(19) ?
C4A C5A H5AA . . 119.5 ?
C6A C5A H5AA . . 119.5 ?
C1A C6A C5A . . 117.86(18) ?
C1A C6A Sn1A . . 122.98(15) ?
C5A C6A Sn1A . . 119.03(14) ?
C8A C7A C12A . . 116.9(2) ?
C8A C7A Sn1A . . 122.62(17) ?
C12A C7A Sn1A . . 120.47(18) ?
C7A C8A C9A . . 121.8(3) ?
C7A C8A H8AA . . 119.1 ?
C9A C8A H8AA . . 119.1 ?
C10A C9A C8A . . 120.7(3) ?
C10A C9A H9AA . . 119.6 ?
C8A C9A H9AA . . 119.6 ?
C9A C10A C11A . . 119.4(3) ?
C9A C10A H10A . . 120.3 ?
C11A C10A H10A . . 120.3 ?
C10A C11A C12A . . 120.0(3) ?
C10A C11A H11A . . 120.0 ?
C12A C11A H11A . . 120.0 ?
C7A C12A C11A . . 121.1(3) ?
C7A C12A H12A . . 119.5 ?
C11A C12A H12A . . 119.5 ?
C18A C13A C14A . . 118.41(17) ?
C18A C13A Sn1A . . 117.13(13) ?
C14A C13A Sn1A . . 124.24(14) ?
C15A C14A C13A . . 120.58(19) ?
C15A C14A H14A . . 119.7 ?
C13A C14A H14A . . 119.7 ?
C16A C15A C14A . . 119.8(2) ?
C16A C15A H15A . . 120.1 ?
C14A C15A H15A . . 120.1 ?
C17A C16A C15A . . 120.56(19) ?
C17A C16A H16A . . 119.7 ?
C15A C16A H16A . . 119.7 ?
C16A C17A C18A . . 119.78(19) ?
C16A C17A H17A . . 120.1 ?
C18A C17A H17A . . 120.1 ?
C17A C18A C13A . . 120.87(18) ?
C17A C18A H18A . . 119.6 ?
C13A C18A H18A . . 119.6 ?
O2A C19A O1A . . 121.92(19) ?
O2A C19A C20A . . 124.23(19) ?
O1A C19A C20A . . 113.85(18) ?
C21A C20A C25A . . 120.37(18) ?
C21A C20A C19A . . 118.65(18) ?
C25A C20A C19A . . 120.98(17) ?
C20A C21A C22A . . 122.0(2) ?
C20A C21A H21A . . 119.0 ?
C22A C21A H21A . . 119.0 ?
C23A C22A C21A . . 119.0(2) ?
C23A C22A H22A . . 120.5 ?
C21A C22A H22A . . 120.5 ?
C22A C23A C24A . . 120.8(2) ?
C22A C23A H23A . . 119.6 ?
C24A C23A H23A . . 119.6 ?
C23A C24A C25A . . 122.25(18) ?
C23A C24A N2A . . 116.25(18) ?
C25A C24A N2A . . 121.49(18) ?
N1A C25A C24A . . 124.23(19) ?
N1A C25A C20A . . 120.28(18) ?
C24A C25A C20A . . 115.49(17) ?
O1B Sn1B C13B . . 112.17(6) ?
O1B Sn1B C6B . . 96.96(6) ?
C13B Sn1B C6B . . 111.36(7) ?
O1B Sn1B C7B . . 111.49(6) ?
C13B Sn1B C7B . . 115.50(6) ?
C6B Sn1B C7B . . 107.75(7) ?
C25B N1B H1NB . . 119.7(15) ?
C25B N1B H2NB . . 115.4(15) ?
H1NB N1B H2NB . . 125(2) ?
O4B N2B O3B . . 121.77(17) ?
O4B N2B C24B . . 118.73(17) ?
O3B N2B C24B . . 119.49(15) ?
C19B O1B Sn1B . . 105.37(10) ?
C6B C1B C2B . . 120.7(2) ?
C6B C1B H1BA . . 119.7 ?
C2B C1B H1BA . . 119.7 ?
C3B C2B C1B . . 120.4(2) ?
C3B C2B H2BA . . 119.8 ?
C1B C2B H2BA . . 119.8 ?
C4B C3B C2B . . 119.7(2) ?
C4B C3B H3BA . . 120.1 ?
C2B C3B H3BA . . 120.1 ?
C3B C4B C5B . . 120.5(2) ?
C3B C4B H4BA . . 119.7 ?
C5B C4B H4BA . . 119.7 ?
C6B C5B C4B . . 121.2(2) ?
C6B C5B H5BA . . 119.4 ?
C4B C5B H5BA . . 119.4 ?
C5B C6B C1B . . 117.59(17) ?
C5B C6B Sn1B . . 122.68(13) ?
C1B C6B Sn1B . . 119.60(14) ?
C12B C7B C8B . . 118.21(17) ?
C12B C7B Sn1B . . 118.28(14) ?
C8B C7B Sn1B . . 123.46(14) ?
C9B C8B C7B . . 120.8(2) ?
C9B C8B H8BA . . 119.6 ?
C7B C8B H8BA . . 119.6 ?
C10B C9B C8B . . 120.1(2) ?
C10B C9B H9BA . . 119.9 ?
C8B C9B H9BA . . 119.9 ?
C11B C10B C9B . . 120.0(2) ?
C11B C10B H10B . . 120.0 ?
C9B C10B H10B . . 120.0 ?
C10B C11B C12B . . 119.8(2) ?
C10B C11B H11B . . 120.1 ?
C12B C11B H11B . . 120.1 ?
C7B C12B C11B . . 121.1(2) ?
C7B C12B H12B . . 119.5 ?
C11B C12B H12B . . 119.5 ?
C14B C13B C18B . . 118.06(17) ?
C14B C13B Sn1B . . 120.07(14) ?
C18B C13B Sn1B . . 121.73(13) ?
C13B C14B C15B . . 120.3(2) ?
C13B C14B H14B . . 119.8 ?
C15B C14B H14B . . 119.8 ?
C16B C15B C14B . . 120.1(2) ?
C16B C15B H15B . . 119.9 ?
C14B C15B H15B . . 119.9 ?
C17B C16B C15B . . 120.4(2) ?
C17B C16B H16B . . 119.8 ?
C15B C16B H16B . . 119.8 ?
C16B C17B C18B . . 120.2(2) ?
C16B C17B H17B . . 119.9 ?
C18B C17B H17B . . 119.9 ?
C17B C18B C13B . . 120.86(19) ?
C17B C18B H18B . . 119.6 ?
C13B C18B H18B . . 119.6 ?
O2B C19B O1B . . 119.18(15) ?
O2B C19B C20B . . 123.75(15) ?
O1B C19B C20B . . 117.07(15) ?
C21B C20B C25B . . 120.08(15) ?
C21B C20B C19B . . 118.97(15) ?
C25B C20B C19B . . 120.95(14) ?
C20B C21B C22B . . 122.50(17) ?
C20B C21B H21B . . 118.8 ?
C22B C21B H21B . . 118.8 ?
C23B C22B C21B . . 118.82(17) ?
C23B C22B H22B . . 120.6 ?
C21B C22B H22B . . 120.6 ?
C22B C23B C24B . . 120.39(17) ?
C22B C23B H23B . . 119.8 ?
C24B C23B H23B . . 119.8 ?
C23B C24B C25B . . 122.25(16) ?
C23B C24B N2B . . 116.73(15) ?
C25B C24B N2B . . 120.99(16) ?
N1B C25B C24B . . 123.63(16) ?
N1B C25B C20B . . 120.39(16) ?
C24B C25B C20B . . 115.95(15) ?

loop_
_geom_bond_atom_site_label_1
_geom_bond_atom_site_label_2
_geom_bond_site_symmetry_2
_geom_bond_distance
_geom_bond_publ_flag
Sn1A O1A . 2.0621(14) ?
Sn1A C7A . 2.108(2) ?
Sn1A C13A . 2.1221(18) ?
Sn1A C6A . 2.1302(19) ?
N1A C25A . 1.334(3) ?
N1A H1NA . 0.84(3) ?
N1A H2NA . 0.84(3) ?
N2A O4A . 1.219(2) ?
N2A O3A . 1.235(2) ?
N2A C24A . 1.445(3) ?
O1A C19A . 1.300(2) ?
O2A C19A . 1.225(3) ?
C1A C2A . 1.382(3) ?
C1A C6A . 1.390(3) ?
C1A H1AA . 0.9300 ?
C2A C3A . 1.374(3) ?
C2A H2AA . 0.9300 ?
C3A C4A . 1.365(3) ?
C3A H3AA . 0.9300 ?
C4A C5A . 1.374(3) ?
C4A H4AA . 0.9300 ?
C5A C6A . 1.395(3) ?
C5A H5AA . 0.9300 ?
C7A C8A . 1.371(3) ?
C7A C12A . 1.382(3) ?
C8A C9A . 1.373(4) ?
C8A H8AA . 0.9300 ?
C9A C10A . 1.342(4) ?
C9A H9AA . 0.9300 ?
C10A C11A . 1.370(5) ?
C10A H10A . 0.9300 ?
C11A C12A . 1.383(4) ?
C11A H11A . 0.9300 ?
C12A H12A . 0.9300 ?
C13A C18A . 1.388(3) ?
C13A C14A . 1.389(3) ?
C14A C15A . 1.385(3) ?
C14A H14A . 0.9300 ?
C15A C16A . 1.378(3) ?
C15A H15A . 0.9300 ?
C16A C17A . 1.365(3) ?
C16A H16A . 0.9300 ?
C17A C18A . 1.386(3) ?
C17A H17A . 0.9300 ?
C18A H18A . 0.9300 ?
C19A C20A . 1.498(3) ?
C20A C21A . 1.378(3) ?
C20A C25A . 1.432(3) ?
C21A C22A . 1.392(3) ?
C21A H21A . 0.9300 ?
C22A C23A . 1.358(3) ?
C22A H22A . 0.9300 ?
C23A C24A . 1.387(3) ?
C23A H23A . 0.9300 ?
C24A C25A . 1.422(3) ?
Sn1B O1B . 2.0836(12) ?
Sn1B C13B . 2.1224(17) ?
Sn1B C6B . 2.1289(16) ?
Sn1B C7B . 2.1343(17) ?
N1B C25B . 1.338(2) ?
N1B H1NB . 0.84(2) ?
N1B H2NB . 0.83(2) ?
N2B O4B . 1.225(2) ?
N2B O3B . 1.240(2) ?
N2B C24B . 1.447(2) ?
O1B C19B . 1.305(2) ?
O2B C19B . 1.239(2) ?
C1B C6B . 1.382(3) ?
C1B C2B . 1.383(3) ?
C1B H1BA . 0.9300 ?
C2B C3B . 1.361(4) ?
C2B H2BA . 0.9300 ?
C3B C4B . 1.351(4) ?
C3B H3BA . 0.9300 ?
C4B C5B . 1.378(3) ?
C4B H4BA . 0.9300 ?
C5B C6B . 1.377(2) ?
C5B H5BA . 0.9300 ?
C7B C12B . 1.380(3) ?
C7B C8B . 1.387(3) ?
C8B C9B . 1.382(3) ?
C8B H8BA . 0.9300 ?
C9B C10B . 1.372(3) ?
C9B H9BA . 0.9300 ?
C10B C11B . 1.371(4) ?
C10B H10B . 0.9300 ?
C11B C12B . 1.386(3) ?
C11B H11B . 0.9300 ?
C12B H12B . 0.9300 ?
C13B C14B . 1.384(3) ?
C13B C18B . 1.386(2) ?
C14B C15B . 1.389(3) ?
C14B H14B . 0.9300 ?
C15B C16B . 1.361(4) ?
C15B H15B . 0.9300 ?
C16B C17B . 1.357(3) ?
C16B H16B . 0.9300 ?
C17B C18B . 1.378(3) ?
C17B H17B . 0.9300 ?
C18B H18B . 0.9300 ?
C19B C20B . 1.480(2) ?
C20B C21B . 1.375(2) ?
C20B C25B . 1.427(2) ?
C21B C22B . 1.388(3) ?
C21B H21B . 0.9300 ?
C22B C23B . 1.368(3) ?
C22B H22B . 0.9300 ?
C23B C24B . 1.388(3) ?
C23B H23B . 0.9300 ?
C24B C25B . 1.420(2) ?

loop_
_geom_hbond_atom_site_label_D
_geom_hbond_atom_site_label_H
_geom_hbond_atom_site_label_A
_geom_hbond_site_symmetry_A
_geom_hbond_distance_DH
_geom_hbond_distance_HA
_geom_hbond_distance_DA
_geom_hbond_angle_DHA
_geom_hbond_publ_flag
N1A H1NA O3A . 0.84(3) 2.02(3) 2.632(3) 129(2) yes
N1A H2NA O2A . 0.84(3) 1.99(3) 2.671(3) 138(2) yes
N1B H1NB O2B . 0.84(2) 1.98(3) 2.643(3) 135(2) yes
N1B H2NB O3B . 0.83(2) 1.96(2) 2.607(3) 135.3(19) yes
C15B H15B Cg1 2_566 0.9300 2.84 3.596(3) 139 yes

loop_
_geom_torsion_atom_site_label_1
_geom_torsion_atom_site_label_2
_geom_torsion_atom_site_label_3
_geom_torsion_atom_site_label_4
_geom_torsion_site_symmetry_1
_geom_torsion_site_symmetry_2
_geom_torsion_site_symmetry_3
_geom_torsion_site_symmetry_4
_geom_torsion
_geom_torsion_publ_flag
C7A Sn1A O1A C19A . . . . 60.17(16) ?
C13A Sn1A O1A C19A . . . . -68.16(16) ?
C6A Sn1A O1A C19A . . . . 177.90(15) ?
C6A C1A C2A C3A . . . . 1.0(3) ?
C1A C2A C3A C4A . . . . 0.1(3) ?
C2A C3A C4A C5A . . . . -0.9(3) ?
C3A C4A C5A C6A . . . . 0.6(3) ?
C2A C1A C6A C5A . . . . -1.3(3) ?
C2A C1A C6A Sn1A . . . . 174.47(15) ?
C4A C5A C6A C1A . . . . 0.5(3) ?
C4A C5A C6A Sn1A . . . . -175.45(15) ?
O1A Sn1A C6A C1A . . . . -140.20(15) ?
C7A Sn1A C6A C1A . . . . -32.66(17) ?
C13A Sn1A C6A C1A . . . . 105.83(15) ?
O1A Sn1A C6A C5A . . . . 35.51(15) ?
C7A Sn1A C6A C5A . . . . 143.05(14) ?
C13A Sn1A C6A C5A . . . . -78.46(15) ?
O1A Sn1A C7A C8A . . . . -114.3(2) ?
C13A Sn1A C7A C8A . . . . 9.9(2) ?
C6A Sn1A C7A C8A . . . . 145.6(2) ?
O1A Sn1A C7A C12A . . . . 67.1(2) ?
C13A Sn1A C7A C12A . . . . -168.65(18) ?
C6A Sn1A C7A C12A . . . . -33.0(2) ?
C12A C7A C8A C9A . . . . 0.4(4) ?
Sn1A C7A C8A C9A . . . . -178.2(2) ?
C7A C8A C9A C10A . . . . 0.6(5) ?
C8A C9A C10A C11A . . . . -2.0(6) ?
C9A C10A C11A C12A . . . . 2.5(6) ?
C8A C7A C12A C11A . . . . 0.1(4) ?
Sn1A C7A C12A C11A . . . . 178.7(2) ?
C10A C11A C12A C7A . . . . -1.5(5) ?
O1A Sn1A C13A C18A . . . . -112.38(13) ?
C7A Sn1A C13A C18A . . . . 126.77(13) ?
C6A Sn1A C13A C18A . . . . -10.89(15) ?
O1A Sn1A C13A C14A . . . . 73.02(17) ?
C7A Sn1A C13A C14A . . . . -47.83(18) ?
C6A Sn1A C13A C14A . . . . 174.51(15) ?
C18A C13A C14A C15A . . . . -0.9(3) ?
Sn1A C13A C14A C15A . . . . 173.58(16) ?
C13A C14A C15A C16A . . . . 1.5(3) ?
C14A C15A C16A C17A . . . . -1.1(3) ?
C15A C16A C17A C18A . . . . 0.3(3) ?
C16A C17A C18A C13A . . . . 0.3(3) ?
C14A C13A C18A C17A . . . . 0.1(3) ?
Sn1A C13A C18A C17A . . . . -174.86(14) ?
Sn1A O1A C19A O2A . . . . 7.5(3) ?
Sn1A O1A C19A C20A . . . . -172.66(12) ?
O2A C19A C20A C21A . . . . -176.47(19) ?
O1A C19A C20A C21A . . . . 3.7(3) ?
O2A C19A C20A C25A . . . . 3.2(3) ?
O1A C19A C20A C25A . . . . -176.63(16) ?
C25A C20A C21A C22A . . . . 1.3(3) ?
C19A C20A C21A C22A . . . . -179.03(19) ?
C20A C21A C22A C23A . . . . 1.0(3) ?
C21A C22A C23A C24A . . . . -1.9(3) ?
C22A C23A C24A C25A . . . . 0.4(3) ?
C22A C23A C24A N2A . . . . -179.87(19) ?
O4A N2A C24A C23A . . . . -6.1(3) ?
O3A N2A C24A C23A . . . . 173.9(2) ?
O4A N2A C24A C25A . . . . 173.64(18) ?
O3A N2A C24A C25A . . . . -6.3(3) ?
C23A C24A C25A N1A . . . . -178.63(19) ?
N2A C24A C25A N1A . . . . 1.6(3) ?
C23A C24A C25A C20A . . . . 1.8(3) ?
N2A C24A C25A C20A . . . . -177.91(16) ?
C21A C20A C25A N1A . . . . 177.84(18) ?
C19A C20A C25A N1A . . . . -1.9(3) ?
C21A C20A C25A C24A . . . . -2.6(2) ?
C19A C20A C25A C24A . . . . 177.70(15) ?
C13B Sn1B O1B C19B . . . . 66.64(12) ?
C6B Sn1B O1B C19B . . . . -176.88(11) ?
C7B Sn1B O1B C19B . . . . -64.66(12) ?
C6B C1B C2B C3B . . . . 0.4(4) ?
C1B C2B C3B C4B . . . . -0.1(4) ?
C2B C3B C4B C5B . . . . -0.2(4) ?
C3B C4B C5B C6B . . . . 0.1(4) ?
C4B C5B C6B C1B . . . . 0.2(3) ?
C4B C5B C6B Sn1B . . . . 175.92(16) ?
C2B C1B C6B C5B . . . . -0.5(4) ?
C2B C1B C6B Sn1B . . . . -176.3(2) ?
O1B Sn1B C6B C5B . . . . 7.96(17) ?
C13B Sn1B C6B C5B . . . . 125.08(16) ?
C7B Sn1B C6B C5B . . . . -107.29(16) ?
O1B Sn1B C6B C1B . . . . -176.38(17) ?
C13B Sn1B C6B C1B . . . . -59.26(18) ?
C7B Sn1B C6B C1B . . . . 68.37(18) ?
O1B Sn1B C7B C12B . . . . -102.93(15) ?
C13B Sn1B C7B C12B . . . . 127.50(15) ?
C6B Sn1B C7B C12B . . . . 2.31(16) ?
O1B Sn1B C7B C8B . . . . 79.86(16) ?
C13B Sn1B C7B C8B . . . . -49.71(17) ?
C6B Sn1B C7B C8B . . . . -174.90(15) ?
C12B C7B C8B C9B . . . . 1.2(3) ?
Sn1B C7B C8B C9B . . . . 178.44(16) ?
C7B C8B C9B C10B . . . . 0.0(3) ?
C8B C9B C10B C11B . . . . -0.5(4) ?
C9B C10B C11B C12B . . . . -0.3(4) ?
C8B C7B C12B C11B . . . . -2.0(3) ?
Sn1B C7B C12B C11B . . . . -179.35(18) ?
C10B C11B C12B C7B . . . . 1.5(4) ?
O1B Sn1B C13B C14B . . . . 96.73(15) ?
C6B Sn1B C13B C14B . . . . -10.72(16) ?
C7B Sn1B C13B C14B . . . . -134.04(14) ?
O1B Sn1B C13B C18B . . . . -87.64(15) ?
C6B Sn1B C13B C18B . . . . 164.91(14) ?
C7B Sn1B C13B C18B . . . . 41.60(17) ?
C18B C13B C14B C15B . . . . -0.8(3) ?
Sn1B C13B C14B C15B . . . . 175.01(17) ?
C13B C14B C15B C16B . . . . -0.3(4) ?
C14B C15B C16B C17B . . . . 0.5(4) ?
C15B C16B C17B C18B . . . . 0.3(4) ?
C16B C17B C18B C13B . . . . -1.4(4) ?
C14B C13B C18B C17B . . . . 1.6(3) ?
Sn1B C13B C18B C17B . . . . -174.13(17) ?
Sn1B O1B C19B O2B . . . . -0.83(18) ?
Sn1B O1B C19B C20B . . . . 179.09(11) ?
O2B C19B C20B C21B . . . . 178.42(17) ?
O1B C19B C20B C21B . . . . -1.5(2) ?
O2B C19B C20B C25B . . . . -1.7(2) ?
O1B C19B C20B C25B . . . . 178.38(14) ?
C25B C20B C21B C22B . . . . 1.4(3) ?
C19B C20B C21B C22B . . . . -178.70(17) ?
C20B C21B C22B C23B . . . . -1.4(3) ?
C21B C22B C23B C24B . . . . 0.3(3) ?
C22B C23B C24B C25B . . . . 0.8(3) ?
C22B C23B C24B N2B . . . . -177.28(18) ?
O4B N2B C24B C23B . . . . 7.7(3) ?
O3B N2B C24B C23B . . . . -171.67(18) ?
O4B N2B C24B C25B . . . . -170.48(18) ?
O3B N2B C24B C25B . . . . 10.2(3) ?
C23B C24B C25B N1B . . . . -179.08(18) ?
N2B C24B C25B N1B . . . . -1.1(3) ?
C23B C24B C25B C20B . . . . -0.8(2) ?
N2B C24B C25B C20B . . . . 177.20(15) ?
C21B C20B C25B N1B . . . . 178.04(18) ?
C19B C20B C25B N1B . . . . -1.8(2) ?
C21B C20B C25B C24B . . . . -0.3(2) ?
C19B C20B C25B C24B . . . . 179.85(14) ?
